data_7049887
loop_
_publ_author_name
'Jo, Jin Hyoung'
'Kim, Hyun-Chul'
'Huh, Seong'
'Kim, Youngmee'
'Lee, Do Nam'

_publ_section_title
;
 Antibacterial activities of Cu-MOFs containing glutarates and bipyridyl
 ligands.
;
_journal_issue 23
_journal_name_full 'Dalton transactions (Cambridge, England : 2003)'
_journal_page_first 8084
_journal_page_last 8093
_journal_paper_doi 10.1039/c9dt00791a
_journal_volume 48
_journal_year 2019
_chemical_formula_sum 'C22 H24 Cu2 N2 O8'
_chemical_formula_weight 571.51
_space_group_crystal_system monoclinic
_space_group_IT_number 15
_space_group_name_Hall '-C 2yc'
_space_group_name_H-M_alt 'C 1 2/c 1'
_symmetry_space_group_name_Hall '-C 2yc'
_symmetry_space_group_name_H-M 'C 1 2/c 1'
_atom_sites_solution_hydrogens geom
_audit_creation_method SHELXL-2013
_audit_update_record
;
2019-03-27 deposited with the CCDC.    2019-04-11 downloaded from the CCDC.
;
_cell_angle_alpha 90
_cell_angle_beta 92.745(3)
_cell_angle_gamma 90
_cell_formula_units_Z 4
_cell_length_a 24.848(7)
_cell_length_b 13.263(4)
_cell_length_c 8.675(2)
_cell_measurement_reflns_used 5431
_cell_measurement_temperature 223(2)
_cell_measurement_theta_max 26.16
_cell_measurement_theta_min 2.89
_cell_volume 2855.6(13)
_computing_cell_refinement 'SAINT V8.34A (Bruker AXS Inc., 2013)'
_computing_data_collection 'Bruker Instrument Service v2013.12.0.0'
_computing_data_reduction 'SAINT V8.34A (Bruker AXS Inc., 2013)'
_computing_molecular_graphics 'Bruker SHELXTL'
_computing_publication_material 'Bruker SHELXTL'
_computing_structure_refinement 'SHELXL-2014 (Sheldrick, 2015)'
_computing_structure_solution 'SHELXS-97 (Sheldrick 2008)'
_diffrn_ambient_temperature 223(2)
_diffrn_measured_fraction_theta_full 0.980
_diffrn_measured_fraction_theta_max 0.984
_diffrn_measurement_device_type 'Bruker APEX-II CCD'
_diffrn_measurement_method '\f and \w scans'
_diffrn_radiation_type MoK\a
_diffrn_radiation_wavelength 0.71073
_diffrn_reflns_av_R_equivalents 0.0484
_diffrn_reflns_av_unetI/netI 0.0320
_diffrn_reflns_Laue_measured_fraction_full 0.980
_diffrn_reflns_Laue_measured_fraction_max 0.984
_diffrn_reflns_limit_h_max 32
_diffrn_reflns_limit_h_min -32
_diffrn_reflns_limit_k_max 17
_diffrn_reflns_limit_k_min -17
_diffrn_reflns_limit_l_max 11
_diffrn_reflns_limit_l_min -11
_diffrn_reflns_number 21763
_diffrn_reflns_point_group_measured_fraction_full 0.980
_diffrn_reflns_point_group_measured_fraction_max 0.984
_diffrn_reflns_theta_full 25.242
_diffrn_reflns_theta_max 27.495
_diffrn_reflns_theta_min 2.894
_exptl_absorpt_coefficient_mu 1.531
_exptl_absorpt_correction_T_max 0.97
_exptl_absorpt_correction_T_min 0.79
_exptl_absorpt_correction_type multi-scan
_exptl_absorpt_process_details 'SADABS V2012/1 (Bruker AXS Inc.)'
_exptl_crystal_colour blue
_exptl_crystal_density_diffrn 1.329
_exptl_crystal_description plate
_exptl_crystal_F_000 1168
_exptl_crystal_size_max 0.200
_exptl_crystal_size_mid 0.050
_exptl_crystal_size_min 0.020
_refine_diff_density_max 1.760
_refine_diff_density_min -0.686
_refine_diff_density_rms 0.145
_refine_ls_extinction_method none
_refine_ls_goodness_of_fit_ref 1.076
_refine_ls_hydrogen_treatment constr
_refine_ls_matrix_type full
_refine_ls_number_parameters 206
_refine_ls_number_reflns 3231
_refine_ls_number_restraints 36
_refine_ls_restrained_S_all 1.076
_refine_ls_R_factor_all 0.0727
_refine_ls_R_factor_gt 0.0569
_refine_ls_shift/su_max 0.000
_refine_ls_shift/su_mean 0.000
_refine_ls_structure_factor_coef Fsqd
_refine_ls_weighting_details 'w=1/[\s^2^(Fo^2^)+(0.1281P)^2^+3.1528P] where P=(Fo^2^+2Fc^2^)/3'
_refine_ls_weighting_scheme calc
_refine_ls_wR_factor_gt 0.1702
_refine_ls_wR_factor_ref 0.1849
_reflns_Friedel_coverage 0.000
_reflns_number_gt 2535
_reflns_number_total 3231
_reflns_threshold_expression 'I > 2\s(I)'
_cod_data_source_file c9dt00791a2.cif
_cod_data_source_block Cu2(glu)2(bpa)-2
_cod_depositor_comments 'Adding full bibliography for 7049887--7049890.cif.'
_cod_original_cell_volume 2855.8(14)
_cod_database_code 7049887
_shelx_space_group_comment
;
The symmetry employed for this shelxl refinement is uniquely defined
by the following loop, which should always be used as a source of
symmetry information in preference to the above space-group names.
They are only intended as comments.
;
_shelx_estimated_absorpt_t_min 0.749
_shelx_estimated_absorpt_t_max 0.970
_platon_squeeze_void_probe_radius 1.20
_shelxl_version_number 2013-4

loop_
_space_group_symop_operation_xyz
'x, y, z'
'-x, y, -z+1/2'
'x+1/2, y+1/2, z'
'-x+1/2, y+1/2, -z+1/2'
'-x, -y, -z'
'x, -y, z-1/2'
'-x+1/2, -y+1/2, -z'
'x+1/2, -y+1/2, z-1/2'

loop_
_atom_site_label
_atom_site_type_symbol
_atom_site_fract_x
_atom_site_fract_y
_atom_site_fract_z
_atom_site_U_iso_or_equiv
_atom_site_adp_type
_atom_site_occupancy
_atom_site_site_symmetry_order
_atom_site_calc_flag
_atom_site_refinement_flags_posn
_atom_site_refinement_flags_adp
_atom_site_refinement_flags_occupancy
_atom_site_disorder_assembly
_atom_site_disorder_group
C1 C 0.29626(18) 0.7657(3) -0.2547(4) 0.0301(9) Uani 1 1 d . . . . .
C2 C 0.3217(2) 0.7894(3) -0.4064(5) 0.0384(10) Uani 1 1 d . . . . .
H2A H 0.3141 0.7342 -0.4793 0.046 Uiso 1 1 calc R U . . .
H2B H 0.3608 0.7941 -0.3888 0.046 Uiso 1 1 calc R U . . .
C3 C 0.3004(2) 0.8887(3) -0.4777(4) 0.0428(12) Uani 1 1 d . . . . .
H3A H 0.3177 0.9008 -0.5751 0.051 Uiso 1 1 calc R U . . .
H3B H 0.2615 0.8828 -0.5006 0.051 Uiso 1 1 calc R U . . .
C4 C 0.3112(2) 0.9782(3) -0.3698(5) 0.0441(12) Uani 1 1 d . . . . .
H4A H 0.2961 0.9627 -0.2702 0.053 Uiso 1 1 calc R U . . .
H4B H 0.3503 0.9852 -0.3521 0.053 Uiso 1 1 calc R U . . .
C5 C 0.28867(18) 0.9209(3) 0.0745(4) 0.0314(9) Uani 1 1 d . . . . .
C10 C 0.35579(17) 0.5448(4) 0.2508(7) 0.0319(19) Uani 0.681(14) 1 d DG . P A 1
H10 H 0.3270 0.5048 0.2121 0.038 Uiso 0.681(14) 1 calc R U P A 1
N1 N 0.3624(2) 0.6421(4) 0.1951(6) 0.0270(18) Uani 0.681(14) 1 d DG . P A 1
C6 C 0.4051(3) 0.7011(3) 0.2523(7) 0.0348(18) Uani 0.681(14) 1 d DG . P A 1
H6 H 0.4095 0.7669 0.2147 0.042 Uiso 0.681(14) 1 calc R U P A 1
C7 C 0.4411(2) 0.6629(5) 0.3652(7) 0.040(3) Uani 0.681(14) 1 d DG . P A 1
H7 H 0.4699 0.7029 0.4039 0.048 Uiso 0.681(14) 1 calc R U P A 1
C8 C 0.43445(16) 0.5656(5) 0.4208(6) 0.0345(18) Uani 0.681(14) 1 d DG . P A 1
C9 C 0.39181(18) 0.5066(5) 0.3636(8) 0.0364(18) Uani 0.681(14) 1 d DG . P A 1
H9 H 0.3873 0.4408 0.4013 0.044 Uiso 0.681(14) 1 calc R U P A 1
C11 C 0.4759(3) 0.5224(8) 0.5385(8) 0.046(2) Uani 0.681(14) 1 d D . P A 1
H11A H 0.4883 0.5760 0.6094 0.055 Uiso 0.681(14) 1 calc R U P A 1
H11B H 0.4588 0.4701 0.5992 0.055 Uiso 0.681(14) 1 calc R U P A 1
Cu1 Cu 0.29480(2) 0.70624(3) 0.05595(5) 0.0259(2) Uani 1 1 d D . . . .
O1 O 0.32486(14) 0.7237(2) -0.1504(3) 0.0389(7) Uani 1 1 d . . . . .
O2 O 0.25133(15) 0.7088(2) 0.2431(4) 0.0412(8) Uani 1 1 d . . . . .
O3 O 0.25734(12) 0.5809(2) -0.0118(3) 0.0348(7) Uani 1 1 d . . . . .
O4 O 0.31858(14) 0.8454(2) 0.0997(4) 0.0461(8) Uani 1 1 d . . . . .
C10A C 0.3572(6) 0.5219(12) 0.187(2) 0.046(5) Uani 0.319(14) 1 d D . P A 2
H10A H 0.3338 0.4842 0.1212 0.055 Uiso 0.319(14) 1 calc R U P A 2
N1A N 0.3543(6) 0.6266(11) 0.1898(18) 0.023(3) Uani 0.319(14) 1 d D U P A 2
C6A C 0.3933(5) 0.6780(9) 0.2690(15) 0.013(3) Uani 0.319(14) 1 d D U P A 2
H6A H 0.3934 0.7487 0.2617 0.015 Uiso 0.319(14) 1 calc R U P A 2
C7A C 0.4338(7) 0.6314(12) 0.362(2) 0.028(4) Uani 0.319(14) 1 d D . P A 2
H7A H 0.4594 0.6700 0.4187 0.033 Uiso 0.319(14) 1 calc R U P A 2
C8A C 0.4352(5) 0.5253(9) 0.3670(17) 0.025(3) Uani 0.319(14) 1 d D U P A 2
C9A C 0.3949(6) 0.4743(11) 0.284(2) 0.042(5) Uani 0.319(14) 1 d D . P A 2
H9A H 0.3931 0.4038 0.2933 0.051 Uiso 0.319(14) 1 calc R U P A 2
C11A C 0.4789(5) 0.4686(11) 0.4606(18) 0.036(4) Uani 0.319(14) 1 d D . P A 2
H11C H 0.4616 0.4282 0.5388 0.043 Uiso 0.319(14) 1 calc R U P A 2
H11D H 0.4964 0.4217 0.3916 0.043 Uiso 0.319(14) 1 calc R U P A 2

loop_
_atom_site_aniso_label
_atom_site_aniso_U_11
_atom_site_aniso_U_22
_atom_site_aniso_U_33
_atom_site_aniso_U_23
_atom_site_aniso_U_13
_atom_site_aniso_U_12
C1 0.054(3) 0.0141(15) 0.0215(17) -0.0025(13) -0.0062(16) 0.0033(16)
C2 0.074(3) 0.0210(19) 0.0207(18) 0.0030(14) 0.0015(19) 0.0086(18)
C3 0.086(4) 0.0224(19) 0.0191(17) 0.0023(15) -0.0071(19) 0.007(2)
C4 0.078(3) 0.0214(19) 0.031(2) 0.0004(16) -0.022(2) 0.003(2)
C5 0.055(3) 0.0218(18) 0.0160(16) -0.0009(13) -0.0100(16) -0.0001(16)
C10 0.022(3) 0.042(4) 0.032(4) 0.018(3) 0.002(3) 0.004(3)
N1 0.024(3) 0.029(3) 0.028(3) 0.012(2) -0.004(2) 0.007(3)
C6 0.034(4) 0.036(4) 0.033(4) 0.007(3) -0.010(3) -0.014(3)
C7 0.034(4) 0.048(6) 0.038(4) 0.004(4) -0.008(3) -0.006(4)
C8 0.025(3) 0.059(5) 0.020(3) 0.004(3) -0.001(2) 0.009(3)
C9 0.031(3) 0.048(4) 0.029(3) 0.016(3) -0.006(3) 0.001(3)
C11 0.032(4) 0.084(6) 0.021(3) 0.012(4) -0.009(3) 0.011(3)
Cu1 0.0398(3) 0.0180(3) 0.0188(3) 0.00087(15) -0.01139(19) 0.00729(17)
O1 0.0505(19) 0.0415(16) 0.0241(14) 0.0121(12) -0.0041(13) 0.0054(14)
O2 0.057(2) 0.0426(18) 0.0230(14) 0.0016(11) -0.0055(13) 0.0201(14)
O3 0.0487(18) 0.0208(14) 0.0340(14) -0.0013(11) -0.0076(13) 0.0045(12)
O4 0.059(2) 0.0228(14) 0.0538(19) -0.0052(13) -0.0283(16) 0.0047(14)
C10A 0.033(8) 0.048(10) 0.059(13) 0.034(9) 0.011(8) 0.017(7)
N1A 0.023(3) 0.023(3) 0.023(3) -0.0002(10) 0.0006(10) 0.0000(10)
C6A 0.013(3) 0.012(3) 0.013(3) 0.0005(10) -0.0002(10) 0.0000(10)
C7A 0.021(7) 0.030(9) 0.031(8) 0.013(6) -0.009(5) 0.003(6)
C8A 0.025(3) 0.025(3) 0.025(3) 0.0008(10) 0.0009(10) 0.0002(10)
C9A 0.031(7) 0.033(8) 0.060(12) 0.024(8) -0.026(7) -0.013(6)
C11A 0.035(9) 0.040(8) 0.032(8) 0.014(7) -0.007(6) 0.002(6)

loop_
_atom_type_symbol
_atom_type_description
_atom_type_scat_dispersion_real
_atom_type_scat_dispersion_imag
_atom_type_scat_source
C C 0.0033 0.0016 'International Tables Vol C Tables 4.2.6.8 and 6.1.1.4'
Cu Cu 0.3201 1.2651 'International Tables Vol C Tables 4.2.6.8 and 6.1.1.4'
H H 0.0000 0.0000 'International Tables Vol C Tables 4.2.6.8 and 6.1.1.4'
N N 0.0061 0.0033 'International Tables Vol C Tables 4.2.6.8 and 6.1.1.4'
O O 0.0106 0.0060 'International Tables Vol C Tables 4.2.6.8 and 6.1.1.4'

loop_
_geom_angle_atom_site_label_1
_geom_angle_atom_site_label_2
_geom_angle_atom_site_label_3
_geom_angle
_geom_angle_site_symmetry_1
_geom_angle_site_symmetry_3
O2 C1 O1 124.9(4) 7_565 .
O2 C1 C2 116.9(4) 7_565 .
O1 C1 C2 118.2(4) . .
C1 C2 C3 112.1(4) . .
C1 C2 H2A 109.2 . .
C3 C2 H2A 109.2 . .
C1 C2 H2B 109.2 . .
C3 C2 H2B 109.2 . .
H2A C2 H2B 107.9 . .
C4 C3 C2 111.8(3) . .
C4 C3 H3A 109.3 . .
C2 C3 H3A 109.3 . .
C4 C3 H3B 109.3 . .
C2 C3 H3B 109.3 . .
H3A C3 H3B 107.9 . .
C5 C4 C3 115.9(3) 6_575 .
C5 C4 H4A 108.3 6_575 .
C3 C4 H4A 108.3 . .
C5 C4 H4B 108.3 6_575 .
C3 C4 H4B 108.3 . .
H4A C4 H4B 107.4 . .
O3 C5 O4 125.7(4) 7_565 .
O3 C5 C4 118.3(4) 7_565 6_576
O4 C5 C4 116.0(4) . 6_576
N1 C10 C9 120.0 . .
N1 C10 H10 120.0 . .
C9 C10 H10 120.0 . .
C6 N1 C10 120.0 . .
C6 N1 Cu1 121.9(3) . .
C10 N1 Cu1 116.8(3) . .
N1 C6 C7 120.0 . .
N1 C6 H6 120.0 . .
C7 C6 H6 120.0 . .
C6 C7 C8 120.0 . .
C6 C7 H7 120.0 . .
C8 C7 H7 120.0 . .
C7 C8 C9 120.0 . .
C7 C8 C11 119.6(5) . .
C9 C8 C11 120.4(5) . .
C8 C9 C10 120.0 . .
C8 C9 H9 120.0 . .
C10 C9 H9 120.0 . .
C11 C11 C8 111.9(6) 5_666 .
C11 C11 H11A 109.2 5_666 .
C8 C11 H11A 109.2 . .
C11 C11 H11B 109.2 5_666 .
C8 C11 H11B 109.2 . .
H11A C11 H11B 107.9 . .
O4 Cu1 O3 167.47(13) . .
O4 Cu1 O1 86.67(15) . .
O3 Cu1 O1 91.27(13) . .
O4 Cu1 O2 89.78(15) . .
O3 Cu1 O2 89.48(13) . .
O1 Cu1 O2 166.96(12) . .
O4 Cu1 N1A 99.6(5) . .
O3 Cu1 N1A 92.9(4) . .
O1 Cu1 N1A 105.7(5) . .
O2 Cu1 N1A 87.3(5) . .
O4 Cu1 N1 92.46(19) . .
O3 Cu1 N1 100.04(18) . .
O1 Cu1 N1 103.31(19) . .
O2 Cu1 N1 89.36(19) . .
O4 Cu1 Cu1 84.22(9) . 7_565
O3 Cu1 Cu1 83.36(9) . 7_565
O1 Cu1 Cu1 87.96(10) . 7_565
O2 Cu1 Cu1 79.19(10) . 7_565
N1A Cu1 Cu1 166.0(5) . 7_565
N1 Cu1 Cu1 168.08(17) . 7_565
C1 O1 Cu1 118.5(3) . .
C1 O2 Cu1 128.9(3) 7_565 .
C5 O3 Cu1 123.8(3) 7_565 .
C5 O4 Cu1 122.8(3) . .
C9A C10A N1A 118.8(14) . .
C9A C10A H10A 120.6 . .
N1A C10A H10A 120.6 . .
C6A N1A C10A 118.4(11) . .
C6A N1A Cu1 119.6(10) . .
C10A N1A Cu1 121.7(10) . .
N1A C6A C7A 123.3(11) . .
N1A C6A H6A 118.3 . .
C7A C6A H6A 118.3 . .
C6A C7A C8A 118.4(12) . .
C6A C7A H7A 120.8 . .
C8A C7A H7A 120.8 . .
C9A C8A C7A 117.0(10) . .
C9A C8A C11A 121.1(10) . .
C7A C8A C11A 121.9(11) . .
C10A C9A C8A 123.2(12) . .
C10A C9A H9A 118.4 . .
C8A C9A H9A 118.4 . .
C11A C11A C8A 116.0(14) 5_666 .
C11A C11A H11C 108.3 5_666 .
C8A C11A H11C 108.3 . .
C11A C11A H11D 108.3 5_666 .
C8A C11A H11D 108.3 . .
H11C C11A H11D 107.4 . .

loop_
_geom_bond_atom_site_label_1
_geom_bond_atom_site_label_2
_geom_bond_distance
_geom_bond_site_symmetry_2
C1 O2 1.239(6) 7_565
C1 O1 1.254(5) .
C1 C2 1.519(6) .
C2 C3 1.538(5) .
C2 H2A 0.9800 .
C2 H2B 0.9800 .
C3 C4 1.527(6) .
C3 H3A 0.9800 .
C3 H3B 0.9800 .
C4 C5 1.521(5) 6_575
C4 H4A 0.9800 .
C4 H4B 0.9800 .
C5 O3 1.242(5) 7_565
C5 O4 1.260(5) .
C5 C4 1.521(5) 6_576
C10 N1 1.3900 .
C10 C9 1.3900 .
C10 H10 0.9400 .
N1 C6 1.3900 .
N1 Cu1 2.193(3) .
C6 C7 1.3900 .
C6 H6 0.9400 .
C7 C8 1.3900 .
C7 H7 0.9400 .
C8 C9 1.3900 .
C8 C11 1.527(6) .
C9 H9 0.9400 .
C11 C11 1.519(16) 5_666
C11 H11A 0.9800 .
C11 H11B 0.9800 .
Cu1 O4 1.969(3) .
Cu1 O3 1.981(3) .
Cu1 O1 1.986(3) .
Cu1 O2 1.993(3) .
Cu1 N1A 2.117(11) .
Cu1 Cu1 2.6531(10) 7_565
O2 C1 1.239(6) 7_565
O3 C5 1.242(5) 7_565
C10A C9A 1.379(14) .
C10A N1A 1.391(15) .
C10A H10A 0.9400 .
N1A C6A 1.347(14) .
C6A C7A 1.400(13) .
C6A H6A 0.9400 .
C7A C8A 1.408(14) .
C7A H7A 0.9400 .
C8A C9A 1.384(13) .
C8A C11A 1.523(13) .
C9A H9A 0.9400 .
C11A C11A 1.48(3) 5_666
C11A H11C 0.9800 .
C11A H11D 0.9800 .

loop_
_platon_squeeze_void_nr
_platon_squeeze_void_average_x
_platon_squeeze_void_average_y
_platon_squeeze_void_average_z
_platon_squeeze_void_volume
_platon_squeeze_void_count_electrons
_platon_squeeze_void_content
1 0.500 0.000 -0.015 378 91 ' '
2 1.000 0.500 -0.031 378 91 ' '
